data_4133974
loop_
_publ_author_name
'Bear, Joseph C.'
'Cockcroft, Jeremy K.'
'Williams, Jeffrey H.'

_publ_section_title
;
 Influence of Solvent in Crystal Engineering: A Significant Change to the
 Order-Disorder Transition in Ferrocene.
;
_journal_issue 4
_journal_name_full 'Journal of the American Chemical Society'
_journal_page_first 1731
_journal_page_last 1734
_journal_paper_doi 10.1021/jacs.9b11895
_journal_volume 142
_journal_year 2020
_chemical_formula_moiety 'C10 H10 Fe, 2(C3 F3)'
_chemical_formula_sum 'C16 H10 F6 Fe'
_chemical_formula_weight 372.09
_chemical_name_systematic Ferrocene:hexafluorobenzene
_space_group_crystal_system triclinic
_space_group_IT_number 2
_space_group_name_Hall '-P 1'
_space_group_name_H-M_alt 'P -1'
_atom_sites_solution_hydrogens difmap
_atom_sites_solution_primary dual
_audit_creation_date 2019-04-25
_audit_creation_method
;
Olex2 1.2
(compiled 2018.05.29 svn.r3508 for OlexSys, GUI svn.r5506)
;
_cell_angle_alpha 77.170(6)
_cell_angle_beta 77.261(5)
_cell_angle_gamma 83.959(5)
_cell_formula_units_Z 2
_cell_length_a 7.2034(4)
_cell_length_b 9.1958(6)
_cell_length_c 11.7123(8)
_cell_measurement_reflns_used 4355
_cell_measurement_temperature 290
_cell_measurement_theta_max 27.1110
_cell_measurement_theta_min 4.1910
_cell_volume 736.55(8)
_computing_cell_refinement 'CrysAlisPro 1.171.39.46 (Rigaku OD, 2018)'
_computing_data_collection 'CrysAlisPro 1.171.39.46 (Rigaku OD, 2018)'
_computing_data_reduction 'CrysAlisPro 1.171.39.46 (Rigaku OD, 2018)'
_computing_molecular_graphics 'Olex2 (Dolomanov et al., 2009)'
_computing_publication_material 'Olex2 (Dolomanov et al., 2009)'
_computing_structure_refinement 'ShelXL (Sheldrick, 2015)'
_computing_structure_solution 'ShelXT (Sheldrick, 2015)'
_diffrn_ambient_environment C6F6
_diffrn_ambient_temperature 290
_diffrn_detector 'CCD plate'
_diffrn_detector_area_resol_mean 5.2031
_diffrn_detector_type Atlas
_diffrn_measured_fraction_theta_full 0.996
_diffrn_measured_fraction_theta_max 0.996
_diffrn_measurement_details
;
List of Runs (angles in degrees, time in seconds):

  # Type    Start    End  Width  t~exp~   \w     \q     \k     \f   Frames
--------------------------------------------------------------------------
  1  \w    -67.00 -36.00   1.00    2.50    --   -9.99 126.00 -49.25   31
  2  \w    -20.00  52.00   1.00    2.50    --   11.17 -99.00  90.00   72
  3  \w      5.00  52.00   1.00    2.50    --   11.17 -99.00 -60.00   47
  4  \w    -29.00  88.00   1.00    2.50    --   11.17  19.00 150.00  117
  5  \w    -19.00  19.00   1.00    2.50    --   11.17 -99.00  60.00   38
  6  \w    -18.00  52.00   1.00    2.50    --   11.17 -99.00-180.00   70
  7  \w    -18.00  85.00   1.00    2.50    --   11.17  77.00 -30.00  103
  8  \w    -12.00  85.00   1.00    2.50    --   11.17  38.00-120.00   97
;
_diffrn_measurement_device 'four-circle diffractometer'
_diffrn_measurement_device_type 'SuperNova, Dual, Cu at home/near, Atlas'
_diffrn_measurement_method '\w scans'
_diffrn_orient_matrix_type 'CrysAlisPro convention (1999,Acta A55,543-557)'
_diffrn_orient_matrix_UB_11 0.0211000000
_diffrn_orient_matrix_UB_12 -0.0757568000
_diffrn_orient_matrix_UB_13 0.0255391000
_diffrn_orient_matrix_UB_21 -0.0296746000
_diffrn_orient_matrix_UB_22 0.0159462000
_diffrn_orient_matrix_UB_23 0.0580537000
_diffrn_orient_matrix_UB_31 -0.0943475000
_diffrn_orient_matrix_UB_32 -0.0169316000
_diffrn_orient_matrix_UB_33 0.0012766000
_diffrn_radiation_monochromator mirror
_diffrn_radiation_probe x-ray
_diffrn_radiation_type MoK\a
_diffrn_radiation_wavelength 0.71073
_diffrn_reflns_av_R_equivalents 0.0344
_diffrn_reflns_av_unetI/netI 0.0285
_diffrn_reflns_Laue_measured_fraction_full 0.996
_diffrn_reflns_Laue_measured_fraction_max 0.996
_diffrn_reflns_limit_h_max 8
_diffrn_reflns_limit_h_min -8
_diffrn_reflns_limit_k_max 10
_diffrn_reflns_limit_k_min -10
_diffrn_reflns_limit_l_max 13
_diffrn_reflns_limit_l_min -13
_diffrn_reflns_number 9779
_diffrn_reflns_point_group_measured_fraction_full 0.996
_diffrn_reflns_point_group_measured_fraction_max 0.996
_diffrn_reflns_theta_full 24.709
_diffrn_reflns_theta_max 24.709
_diffrn_reflns_theta_min 3.583
_diffrn_source 'micro-focus sealed X-ray tube'
_diffrn_source_type 'SuperNova (Mo) X-ray Source'
_exptl_absorpt_coefficient_mu 1.083
_exptl_absorpt_correction_T_max 1.000
_exptl_absorpt_correction_T_min 0.374
_exptl_absorpt_correction_type gaussian
_exptl_absorpt_process_details
;
CrysAlisPro 1.171.39.46 (Rigaku Oxford Diffraction, 2018)
Numerical absorption correction based on gaussian integration over
			a multifaceted crystal model
Empirical absorption correction using spherical harmonics,
 implemented in SCALE3 ABSPACK scaling algorithm.
;
_exptl_crystal_colour 'clear dark orange'
_exptl_crystal_colour_lustre clear
_exptl_crystal_colour_modifier dark
_exptl_crystal_colour_primary orange
_exptl_crystal_density_diffrn 1.678
_exptl_crystal_description block
_exptl_crystal_F_000 372
_exptl_crystal_preparation 'Ferrocene dissolved in hot C6F6'
_exptl_crystal_recrystallization_method 'Crystals grown using C6F6 as solvent in an NMR tube stood in hot water'
_exptl_crystal_size_max 0.722
_exptl_crystal_size_mid 0.389
_exptl_crystal_size_min 0.2
_refine_diff_density_max 0.320
_refine_diff_density_min -0.257
_refine_diff_density_rms 0.052
_refine_ls_extinction_coef 0.038(4)
_refine_ls_extinction_expression Fc^*^=kFc[1+0.001xFc^2^\l^3^/sin(2\q)]^-1/4^
_refine_ls_extinction_method 'SHELXL-2014/7 (Sheldrick 2014'
_refine_ls_goodness_of_fit_ref 1.037
_refine_ls_hydrogen_treatment refall
_refine_ls_matrix_type full
_refine_ls_number_parameters 249
_refine_ls_number_reflns 2513
_refine_ls_number_restraints 0
_refine_ls_restrained_S_all 1.037
_refine_ls_R_factor_all 0.0457
_refine_ls_R_factor_gt 0.0357
_refine_ls_shift/su_max 0.000
_refine_ls_shift/su_mean 0.000
_refine_ls_structure_factor_coef Fsqd
_refine_ls_weighting_details 'w=1/[\s^2^(Fo^2^)+(0.0588P)^2^+0.1059P] where P=(Fo^2^+2Fc^2^)/3'
_refine_ls_weighting_scheme calc
_refine_ls_wR_factor_gt 0.0969
_refine_ls_wR_factor_ref 0.1065
_reflns_Friedel_coverage 0.000
_reflns_number_gt 2034
_reflns_number_total 2513
_reflns_threshold_expression 'I > 2\s(I)'
_cod_data_source_file ja9b11895_si_002.cif
_cod_data_source_block exp_1339
_cod_depositor_comments 'Adding full bibliography for 4133967--4133980.cif.'
_cod_original_cell_volume 736.55(9)
_cod_database_code 4133974
_shelx_shelxl_version_number 2014/7
_chemical_oxdiff_formula 'Fe C16 H10 F6'
_chemical_oxdiff_usercomment 'In capillary'
_shelx_space_group_comment
;
The symmetry employed for this shelxl refinement is uniquely defined
by the following loop, which should always be used as a source of
symmetry information in preference to the above space-group names.
They are only intended as comments.
;
_shelx_estimated_absorpt_t_max 0.812
_shelx_estimated_absorpt_t_min 0.508
_reflns_odcompleteness_completeness 99.77
_reflns_odcompleteness_iscentric 1
_reflns_odcompleteness_theta 26.32
_olex2_refinement_description
;
;
_olex2_date_sample_data_collection 2018-12-13
_olex2_exptl_crystal_mounting_method 'Inside 1.0 mm X-ray capillary'
_olex2_submission_special_instructions 'No special instructions were received'
_oxdiff_exptl_absorpt_empirical_details
;
Empirical correction (ABSPACK) includes:
- Absorption correction using spherical harmonics
- Frame scaling
;
_oxdiff_exptl_absorpt_empirical_full_max 1.882
_oxdiff_exptl_absorpt_empirical_full_min 0.721

loop_
_space_group_symop_operation_xyz
'x, y, z'
'-x, -y, -z'

loop_
_atom_site_label
_atom_site_type_symbol
_atom_site_fract_x
_atom_site_fract_y
_atom_site_fract_z
_atom_site_U_iso_or_equiv
_atom_site_adp_type
_atom_site_occupancy
_atom_site_site_symmetry_order
_atom_site_calc_flag
Fe1 Fe 0.24127(4) 0.49664(3) 0.25177(3) 0.0490(2) Uani 1 1 d
C7 C 0.3121(6) 0.6774(5) 0.1218(4) 0.0996(15) Uani 1 1 d
H7 H 0.419(4) 0.708(3) 0.104(3) 0.083(10) Uiso 1 1 d
C8 C 0.2370(6) 0.5734(4) 0.0760(3) 0.0823(10) Uani 1 1 d
H8 H 0.305(4) 0.525(4) 0.024(3) 0.092(11) Uiso 1 1 d
C9 C 0.0560(5) 0.5521(4) 0.1391(3) 0.0753(9) Uani 1 1 d
H9 H -0.028(4) 0.483(4) 0.132(3) 0.096(10) Uiso 1 1 d
C10 C 0.0143(5) 0.6398(4) 0.2246(3) 0.0764(9) Uani 1 1 d
H10 H -0.116(5) 0.648(4) 0.288(3) 0.133(13) Uiso 1 1 d
C11 C 0.1711(7) 0.7179(4) 0.2143(4) 0.0876(11) Uani 1 1 d
H11 H 0.179(5) 0.776(4) 0.265(3) 0.097(11) Uiso 1 1 d
C12 C 0.4729(5) 0.4076(5) 0.3182(4) 0.0934(13) Uani 1 1 d
H12 H 0.580(5) 0.445(4) 0.296(3) 0.091(11) Uiso 1 1 d
C13 C 0.4044(5) 0.3034(4) 0.2687(3) 0.0832(10) Uani 1 1 d
H13 H 0.467(4) 0.260(3) 0.208(3) 0.086(10) Uiso 1 1 d
C14 C 0.2208(5) 0.2773(3) 0.3299(3) 0.0709(8) Uani 1 1 d
H14 H 0.135(5) 0.217(4) 0.312(3) 0.107(12) Uiso 1 1 d
C15 C 0.1735(5) 0.3632(3) 0.4170(3) 0.0693(8) Uani 1 1 d
H15 H 0.051(5) 0.370(4) 0.472(3) 0.113(12) Uiso 1 1 d
C16 C 0.3267(5) 0.4436(4) 0.4106(3) 0.0755(9) Uani 1 1 d
H16 H 0.332(4) 0.509(3) 0.446(3) 0.082(10) Uiso 1 1 d
F1 F 0.3690(3) 0.9973(3) -0.1135(2) 0.1038(7) Uani 1 1 d
F2 F 0.1309(3) 0.8148(2) -0.15378(17) 0.0935(6) Uani 1 1 d
F3 F -0.2372(3) 0.8168(3) -0.0400(2) 0.1080(7) Uani 1 1 d
C1 C 0.1859(4) 0.9988(3) -0.0577(3) 0.0660(8) Uani 1 1 d
C2 C 0.0659(4) 0.9068(3) -0.0783(2) 0.0628(7) Uani 1 1 d
C3 C -0.1190(4) 0.9081(3) -0.0207(3) 0.0664(7) Uani 1 1 d
F4 F 0.7923(3) 0.1551(3) 0.5089(3) 0.1223(8) Uani 1 1 d
F5 F 0.4437(4) 0.2014(2) 0.64225(19) 0.1084(7) Uani 1 1 d
F6 F 0.1512(3) 0.0473(3) 0.63275(19) 0.1082(7) Uani 1 1 d
C4 C 0.6470(4) 0.0778(3) 0.5044(3) 0.0693(8) Uani 1 1 d
C5 C 0.4722(5) 0.1016(3) 0.5722(3) 0.0653(7) Uani 1 1 d
C6 C 0.3250(4) 0.0237(3) 0.5677(3) 0.0671(8) Uani 1 1 d

loop_
_atom_site_aniso_label
_atom_site_aniso_U_11
_atom_site_aniso_U_22
_atom_site_aniso_U_33
_atom_site_aniso_U_23
_atom_site_aniso_U_13
_atom_site_aniso_U_12
Fe1 0.0547(3) 0.0442(3) 0.0472(3) -0.00482(17) -0.01557(17) 0.00194(17)
C7 0.073(2) 0.087(3) 0.116(3) 0.047(3) -0.030(2) -0.022(2)
C8 0.101(3) 0.083(2) 0.0507(18) -0.0026(17) -0.0154(18) 0.025(2)
C9 0.090(2) 0.0679(19) 0.077(2) -0.0085(16) -0.0441(19) -0.0001(17)
C10 0.079(2) 0.076(2) 0.069(2) -0.0082(17) -0.0249(16) 0.0259(17)
C11 0.137(4) 0.0437(17) 0.093(3) -0.0086(17) -0.060(3) 0.0103(19)
C12 0.0594(19) 0.096(3) 0.112(3) 0.028(2) -0.038(2) -0.0066(19)
C13 0.091(2) 0.070(2) 0.073(2) -0.0055(17) -0.0132(19) 0.0334(19)
C14 0.095(2) 0.0442(15) 0.074(2) -0.0031(14) -0.0288(17) -0.0004(15)
C15 0.081(2) 0.0642(18) 0.0548(17) 0.0018(14) -0.0132(15) 0.0020(15)
C16 0.105(3) 0.0616(19) 0.071(2) -0.0088(16) -0.049(2) 0.0009(18)
F1 0.0690(11) 0.1161(16) 0.1086(15) -0.0129(12) 0.0071(10) -0.0013(10)
F2 0.1261(15) 0.0767(12) 0.0761(12) -0.0297(10) -0.0145(11) 0.0180(11)
F3 0.1083(15) 0.0995(15) 0.1300(18) -0.0304(13) -0.0355(13) -0.0296(12)
C1 0.0623(16) 0.0621(18) 0.0616(17) 0.0023(14) -0.0072(13) 0.0069(14)
C2 0.0839(19) 0.0478(15) 0.0529(16) -0.0059(12) -0.0163(14) 0.0091(14)
C3 0.0728(18) 0.0544(16) 0.0715(19) -0.0016(14) -0.0234(15) -0.0073(14)
F4 0.1006(15) 0.1177(18) 0.161(2) -0.0179(15) -0.0455(14) -0.0436(13)
F5 0.163(2) 0.0817(13) 0.0920(14) -0.0393(11) -0.0397(13) 0.0161(13)
F6 0.0780(12) 0.1214(17) 0.0962(14) 0.0000(12) 0.0096(10) 0.0177(11)
C4 0.0709(18) 0.0586(17) 0.079(2) 0.0032(15) -0.0294(16) -0.0123(14)
C5 0.091(2) 0.0473(15) 0.0594(17) -0.0102(13) -0.0258(15) 0.0071(14)
C6 0.0603(16) 0.0648(18) 0.0612(18) 0.0056(14) -0.0061(13) 0.0105(14)

loop_
_atom_type_symbol
_atom_type_description
_atom_type_scat_dispersion_real
_atom_type_scat_dispersion_imag
_atom_type_scat_source
C C 0.0033 0.0016 'International Tables Vol C Tables 4.2.6.8 and 6.1.1.4'
H H 0.0000 0.0000 'International Tables Vol C Tables 4.2.6.8 and 6.1.1.4'
F F 0.0171 0.0103 'International Tables Vol C Tables 4.2.6.8 and 6.1.1.4'
Fe Fe 0.3463 0.8444 'International Tables Vol C Tables 4.2.6.8 and 6.1.1.4'

loop_
_exptl_crystal_face_index_h
_exptl_crystal_face_index_k
_exptl_crystal_face_index_l
_exptl_crystal_face_perp_dist
0 2 16 0.1688
-2 -11 3 0.3527
-2 10 11 0.1016
1 -7 -14 0.1000
0 11 -6 0.1527
-1 7 14 0.1000
-7 7 -8 0.1653
8 -2 10 0.2091
2 -8 10 0.2361
-6 2 -14 0.1401
1 6 -12 0.1415
0 -5 13 0.2332
-5 10 1 0.1680
8 0 12 0.2066
1 -9 -13 0.1120
3 -12 -3 0.2141
3 -11 5 0.2285
6 -9 6 0.2201
-8 5 -7 0.1646
7 6 -6 0.2193
2 13 4 0.1666

loop_
_geom_angle_atom_site_label_1
_geom_angle_atom_site_label_2
_geom_angle_atom_site_label_3
_geom_angle
_geom_angle_site_symmetry_3
C7 Fe1 C8 40.52(17) .
C7 Fe1 C9 66.79(15) .
C7 Fe1 C10 67.26(15) .
C7 Fe1 C11 40.61(17) .
C7 Fe1 C12 109.53(15) .
C7 Fe1 C13 123.48(18) .
C7 Fe1 C14 157.9(2) .
C7 Fe1 C15 161.02(19) .
C7 Fe1 C16 125.87(18) .
C8 Fe1 C9 39.15(14) .
C8 Fe1 C15 156.77(17) .
C8 Fe1 C16 162.40(17) .
C9 Fe1 C15 122.69(14) .
C10 Fe1 C8 67.03(14) .
C10 Fe1 C9 39.96(14) .
C10 Fe1 C14 123.89(15) .
C10 Fe1 C15 108.42(14) .
C10 Fe1 C16 122.51(15) .
C11 Fe1 C8 67.82(16) .
C11 Fe1 C9 66.87(14) .
C11 Fe1 C10 39.63(15) .
C11 Fe1 C13 159.63(18) .
C11 Fe1 C14 159.52(18) .
C11 Fe1 C15 124.28(17) .
C11 Fe1 C16 109.12(15) .
C12 Fe1 C8 125.46(17) .
C12 Fe1 C9 160.43(18) .
C12 Fe1 C10 158.42(19) .
C12 Fe1 C11 123.88(18) .
C12 Fe1 C13 40.71(16) .
C12 Fe1 C14 67.36(15) .
C12 Fe1 C15 67.22(14) .
C12 Fe1 C16 40.64(16) .
C13 Fe1 C8 108.44(16) .
C13 Fe1 C9 123.77(17) .
C13 Fe1 C10 159.22(17) .
C13 Fe1 C14 39.73(14) .
C13 Fe1 C15 67.23(14) .
C13 Fe1 C16 68.01(16) .
C14 Fe1 C8 122.03(16) .
C14 Fe1 C9 108.35(14) .
C14 Fe1 C15 39.97(13) .
C14 Fe1 C16 67.06(14) .
C16 Fe1 C9 157.25(17) .
C16 Fe1 C15 39.44(13) .
Fe1 C7 H7 122(2) .
C8 C7 Fe1 70.31(19) .
C8 C7 H7 130(2) .
C11 C7 Fe1 69.9(2) .
C11 C7 H7 123(2) .
C11 C7 C8 107.5(3) .
Fe1 C8 H8 119(2) .
C7 C8 Fe1 69.2(2) .
C7 C8 H8 123(2) .
C9 C8 Fe1 70.47(19) .
C9 C8 C7 107.5(3) .
C9 C8 H8 129(2) .
Fe1 C9 H9 122.6(19) .
C8 C9 Fe1 70.38(19) .
C8 C9 H9 127(2) .
C8 C9 C10 109.2(3) .
C10 C9 Fe1 69.84(18) .
C10 C9 H9 124(2) .
Fe1 C10 H10 126(2) .
C9 C10 Fe1 70.21(18) .
C9 C10 H10 127(2) .
C11 C10 Fe1 69.92(19) .
C11 C10 C9 108.0(3) .
C11 C10 H10 125(2) .
Fe1 C11 H11 121(2) .
C7 C11 Fe1 69.5(2) .
C7 C11 H11 129(2) .
C10 C11 Fe1 70.45(19) .
C10 C11 C7 107.7(3) .
C10 C11 H11 123(2) .
Fe1 C12 H12 123(2) .
C13 C12 Fe1 69.86(19) .
C13 C12 H12 127(2) .
C13 C12 C16 107.5(3) .
C16 C12 Fe1 70.22(19) .
C16 C12 H12 125(2) .
Fe1 C13 H13 125.8(19) .
C12 C13 Fe1 69.4(2) .
C12 C13 H13 127.3(19) .
C14 C13 Fe1 70.40(18) .
C14 C13 C12 107.5(3) .
C14 C13 H13 125(2) .
Fe1 C14 H14 122(2) .
C13 C14 Fe1 69.87(19) .
C13 C14 H14 126(2) .
C13 C14 C15 108.6(3) .
C15 C14 Fe1 70.33(17) .
C15 C14 H14 125(2) .
Fe1 C15 H15 124(2) .
C14 C15 Fe1 69.70(17) .
C14 C15 H15 127(2) .
C16 C15 Fe1 70.02(19) .
C16 C15 C14 108.6(3) .
C16 C15 H15 124(2) .
Fe1 C16 H16 120(2) .
C12 C16 Fe1 69.1(2) .
C12 C16 H16 124(2) .
C15 C16 Fe1 70.54(18) .
C15 C16 C12 107.8(3) .
C15 C16 H16 128(2) .
F1 C1 C2 119.9(3) .
F1 C1 C3 120.1(3) 2_575
C2 C1 C3 120.0(3) 2_575
F2 C2 C1 120.2(3) .
F2 C2 C3 120.3(3) .
C3 C2 C1 119.5(3) .
F3 C3 C1 119.8(3) 2_575
F3 C3 C2 119.7(3) .
C2 C3 C1 120.5(3) 2_575
F4 C4 C5 119.4(3) .
F4 C4 C6 120.2(3) 2_656
C5 C4 C6 120.4(3) 2_656
F5 C5 C4 120.6(3) .
F5 C5 C6 119.9(3) .
C6 C5 C4 119.5(3) .
F6 C6 C4 119.6(3) 2_656
F6 C6 C5 120.2(3) .
C5 C6 C4 120.1(3) 2_656

loop_
_geom_bond_atom_site_label_1
_geom_bond_atom_site_label_2
_geom_bond_distance
_geom_bond_site_symmetry_2
Fe1 C7 2.014(3) .
Fe1 C8 2.028(3) .
Fe1 C9 2.029(3) .
Fe1 C10 2.025(3) .
Fe1 C11 2.018(3) .
Fe1 C12 2.015(3) .
Fe1 C13 2.021(3) .
Fe1 C14 2.028(3) .
Fe1 C15 2.036(3) .
Fe1 C16 2.029(3) .
C7 H7 0.82(3) .
C7 C8 1.400(6) .
C7 C11 1.399(6) .
C8 H8 0.86(3) .
C8 C9 1.360(5) .
C9 H9 0.95(3) .
C9 C10 1.385(5) .
C10 H10 1.07(4) .
C10 C11 1.370(5) .
C11 H11 0.90(3) .
C12 H12 0.84(3) .
C12 C13 1.404(6) .
C12 C16 1.405(5) .
C13 H13 0.90(3) .
C13 C14 1.376(5) .
C14 H14 0.96(3) .
C14 C15 1.389(4) .
C15 H15 0.98(3) .
C15 C16 1.372(5) .
C16 H16 0.81(3) .
F1 C1 1.337(3) .
F2 C2 1.335(3) .
F3 C3 1.342(3) .
C1 C2 1.363(4) .
C1 C3 1.370(4) 2_575
C2 C3 1.354(4) .
C3 C1 1.370(4) 2_575
F4 C4 1.342(3) .
F5 C5 1.334(3) .
F6 C6 1.338(3) .
C4 C5 1.357(4) .
C4 C6 1.363(4) 2_656
C5 C6 1.357(4) .
C6 C4 1.363(4) 2_656

loop_
_geom_torsion_atom_site_label_1
_geom_torsion_atom_site_label_2
_geom_torsion_atom_site_label_3
_geom_torsion_atom_site_label_4
_geom_torsion
_geom_torsion_site_symmetry_1
_geom_torsion_site_symmetry_4
Fe1 C7 C8 C9 60.3(2) . .
Fe1 C7 C11 C10 -60.4(2) . .
Fe1 C8 C9 C10 59.2(2) . .
Fe1 C9 C10 C11 59.9(2) . .
Fe1 C10 C11 C7 59.8(2) . .
Fe1 C12 C13 C14 -60.4(2) . .
Fe1 C12 C16 C15 60.2(2) . .
Fe1 C13 C14 C15 -59.9(2) . .
Fe1 C14 C15 C16 -59.4(2) . .
Fe1 C15 C16 C12 -59.4(2) . .
C7 C8 C9 Fe1 -59.5(2) . .
C7 C8 C9 C10 -0.3(4) . .
C8 C7 C11 Fe1 60.5(2) . .
C8 C7 C11 C10 0.1(4) . .
C8 C9 C10 Fe1 -59.5(2) . .
C8 C9 C10 C11 0.4(4) . .
C9 C10 C11 Fe1 -60.1(2) . .
C9 C10 C11 C7 -0.3(4) . .
C11 C7 C8 Fe1 -60.2(2) . .
C11 C7 C8 C9 0.1(4) . .
C12 C13 C14 Fe1 59.8(2) . .
C12 C13 C14 C15 -0.1(4) . .
C13 C12 C16 Fe1 -60.2(2) . .
C13 C12 C16 C15 0.1(4) . .
C13 C14 C15 Fe1 59.6(2) . .
C13 C14 C15 C16 0.1(4) . .
C14 C15 C16 Fe1 59.2(2) . .
C14 C15 C16 C12 -0.1(4) . .
C16 C12 C13 Fe1 60.4(2) . .
C16 C12 C13 C14 0.0(4) . .
F1 C1 C2 F2 0.2(4) . .
F1 C1 C2 C3 179.5(2) . .
F2 C2 C3 F3 -0.2(4) . .
F2 C2 C3 C1 179.3(3) . 2_575
C1 C2 C3 F3 -179.4(3) . .
C1 C2 C3 C1 0.1(5) . 2_575
C3 C1 C2 F2 -179.3(3) 2_575 .
C3 C1 C2 C3 -0.1(5) 2_575 .
F4 C4 C5 F5 0.5(4) . .
F4 C4 C5 C6 180.0(3) . .
F5 C5 C6 F6 0.4(4) . .
F5 C5 C6 C4 179.6(3) . 2_656
C4 C5 C6 F6 -179.1(2) . .
C4 C5 C6 C4 0.1(5) . 2_656
C6 C4 C5 F5 -179.6(3) 2_656 .
C6 C4 C5 C6 -0.1(5) 2_656 .

loop_
_exptl_oxdiff_crystal_face_indexfrac_h
_exptl_oxdiff_crystal_face_indexfrac_k
_exptl_oxdiff_crystal_face_indexfrac_l
_exptl_oxdiff_crystal_face_x
_exptl_oxdiff_crystal_face_y
_exptl_oxdiff_crystal_face_z
-0.1979 2.2771 16.0263 0.2326 0.9726 0.0006
-2.2971 -11.4184 3.4910 0.9057 0.0887 0.4145
-1.5342 9.9481 11.4678 -0.4931 0.8699 -0.0090
1.0033 -7.2115 -14.3823 0.2002 -0.9797 0.0091
0.3548 10.7780 -5.8459 -0.9583 -0.1780 -0.2234
-1.0033 7.2115 14.3823 -0.2002 0.9797 -0.0091
-6.5931 6.7288 -7.9688 -0.8524 -0.1597 0.4979
8.4645 -2.3351 9.7511 0.6045 0.2777 -0.7466
1.7816 -8.0441 10.2761 0.9094 0.4154 -0.0188
-5.5794 2.1789 -13.9261 -0.6385 -0.6081 0.4717
1.3898 5.5243 -12.3211 -0.7039 -0.6684 -0.2404
0.3045 -4.9574 13.3524 0.7230 0.6871 0.0723
-5.4454 10.1493 0.5990 -0.8685 0.3582 0.3427
8.0216 -0.1016 12.1334 0.4868 0.4647 -0.7396
0.5028 -9.2940 -13.0281 0.3820 -0.9195 0.0933
3.2275 -11.7741 -2.7467 0.8899 -0.4430 -0.1087
2.9171 -10.6842 4.8868 0.9958 0.0268 -0.0881
5.6081 -8.7593 5.6927 0.9273 0.0244 -0.3735
-8.3167 4.8685 -6.7666 -0.7171 -0.0684 0.6936
6.7143 6.1808 -6.1515 -0.4837 -0.4578 -0.7460
2.0972 12.8913 3.5380 -0.8420 0.3487 -0.4116
